data_2243246
loop_
_publ_author_name
'Tan, Sang Loon'
'Jotani, Mukesh M.'
'Tiekink, Edward R. T.'

_publ_section_title
;
 3,3-Bis(2-hydroxyethyl)-1-(4-nitrobenzoyl)thiourea: crystal structure,
 Hirshfeld surface analysis and computational study
;
_journal_coeditor_code HB7880
_journal_issue 2
_journal_name_full 'Acta Crystallographica Section E'
_journal_page_first 155
_journal_page_last 161
_journal_paper_doi 10.1107/S2056989019017328
_journal_volume 76
_journal_year 2020
_chemical_formula_moiety 'C12 H15 N3 O5 S1'
_chemical_formula_sum 'C12 H15 N3 O5 S'
_chemical_formula_weight 313.33
_space_group_crystal_system monoclinic
_space_group_IT_number 14
_space_group_name_Hall '-P 2ybc'
_space_group_name_H-M_alt 'P 1 21/c 1'
_atom_sites_solution_hydrogens mixed
_atom_sites_solution_primary direct
_atom_sites_solution_secondary difmap
_audit_creation_method SHELXL-2014/7
_cell_angle_alpha 90
_cell_angle_beta 95.471(2)
_cell_angle_gamma 90
_cell_formula_units_Z 4
_cell_length_a 7.4203(2)
_cell_length_b 10.3241(3)
_cell_length_c 18.4191(6)
_cell_measurement_reflns_used 2434
_cell_measurement_temperature 100(2)
_cell_measurement_theta_max 25.84
_cell_measurement_theta_min 2.26
_cell_volume 1404.62(7)
_computing_cell_refinement
;
SAINT (Bruker, 2008)
;
_computing_data_collection
;
SMART (Bruker, 2008)
;
_computing_data_reduction
;
SAINT (Bruker, 2008)
;
_computing_molecular_graphics
;
ORTEP-3 for Windows (Farrugia, 2012), DIAMOND (Brandenburg,
2006)
;
_computing_publication_material
;
PublCIF (Westrip, 2010)
;
_computing_structure_refinement
;
SHELXL-2014/7 (Sheldrick, 2015<i>b</i>)
;
_computing_structure_solution
;
SHELXS-97 (Sheldrick, 2015<i>a</i>)
;
_diffrn_ambient_temperature 100(2)
_diffrn_measured_fraction_theta_full 1.000
_diffrn_measured_fraction_theta_max 1.000
_diffrn_measurement_device_type 'Bruker SMART APEX diffractometer'
_diffrn_measurement_method '\f and \w scans'
_diffrn_radiation_monochromator graphite
_diffrn_radiation_source 'fine-focus sealed tube'
_diffrn_radiation_type MoK\a
_diffrn_radiation_wavelength 0.71073
_diffrn_reflns_av_R_equivalents 0.0412
_diffrn_reflns_av_unetI/netI 0.0367
_diffrn_reflns_limit_h_max 9
_diffrn_reflns_limit_h_min -9
_diffrn_reflns_limit_k_max 13
_diffrn_reflns_limit_k_min -13
_diffrn_reflns_limit_l_max 23
_diffrn_reflns_limit_l_min -23
_diffrn_reflns_number 13082
_diffrn_reflns_theta_full 27.499
_diffrn_reflns_theta_max 27.499
_diffrn_reflns_theta_min 2.222
_diffrn_standards_decay_% 0
_diffrn_standards_interval_count 0
_diffrn_standards_interval_time 0
_diffrn_standards_number 0
_exptl_absorpt_coefficient_mu 0.256
_exptl_absorpt_correction_T_max 0.9773
_exptl_absorpt_correction_T_min 0.9699
_exptl_absorpt_correction_type multi-scan
_exptl_absorpt_process_details
;
(SADABS; Sheldrick, 1996)
;
_exptl_crystal_colour 'pale yellow'
_exptl_crystal_density_diffrn 1.482
_exptl_crystal_description block
_exptl_crystal_F_000 656
_exptl_crystal_size_max 0.120
_exptl_crystal_size_mid 0.110
_exptl_crystal_size_min 0.090
_refine_diff_density_max 0.332
_refine_diff_density_min -0.252
_refine_ls_extinction_method none
_refine_ls_goodness_of_fit_ref 1.043
_refine_ls_hydrogen_treatment mixed
_refine_ls_matrix_type full
_refine_ls_number_parameters 200
_refine_ls_number_reflns 3233
_refine_ls_number_restraints 3
_refine_ls_restrained_S_all 1.043
_refine_ls_R_factor_all 0.0491
_refine_ls_R_factor_gt 0.0371
_refine_ls_shift/su_max 0.001
_refine_ls_shift/su_mean 0.000
_refine_ls_structure_factor_coef Fsqd
_refine_ls_weighting_details 'w=1/[\s^2^(Fo^2^)+(0.0420P)^2^+0.3083P] where P=(Fo^2^+2Fc^2^)/3'
_refine_ls_weighting_scheme calc
_refine_ls_wR_factor_gt 0.0867
_refine_ls_wR_factor_ref 0.0933
_reflns_number_gt 2621
_reflns_number_total 3233
_reflns_threshold_expression 'I > 2\s(I)'
_cod_data_source_file hb7880sup1.cif
_cod_data_source_block I
_cod_original_sg_symbol_H-M 'P 21/c'
_cod_original_formula_sum 'C12 H15 N3 O5 S1'
_cod_database_code 2243246
_shelx_space_group_comment
;
The symmetry employed for this shelxl refinement is uniquely defined
by the following loop, which should always be used as a source of
symmetry information in preference to the above space-group names.
They are only intended as comments.
;
_shelx_estimated_absorpt_t_min 0.970
_shelx_estimated_absorpt_t_max 0.977

loop_
_space_group_symop_operation_xyz
'x, y, z'
'-x, y+1/2, -z+1/2'
'-x, -y, -z'
'x, -y-1/2, z-1/2'

loop_
_atom_site_type_symbol
_atom_site_label
_atom_site_fract_x
_atom_site_fract_y
_atom_site_fract_z
_atom_site_U_iso_or_equiv
_atom_site_adp_type
_atom_site_calc_flag
_atom_site_occupancy
S S1 0.74915(5) 0.45567(4) 0.59498(2) 0.02217(12) Uani d 1
O O1 0.72148(15) 0.75229(11) 0.77993(8) 0.0313(3) Uani d 1
H H1O 0.760(3) 0.8221(13) 0.7992(11) 0.047 Uiso d 1
O O2 0.16441(15) 0.47542(11) 0.65347(6) 0.0219(3) Uani d 1
H H2O 0.0554(16) 0.466(2) 0.6367(12) 0.051(7) Uiso d 1
O O3 0.88241(15) 0.29890(10) 0.73714(6) 0.0221(3) Uani d 1
O O4 1.35804(19) 0.56698(14) 1.06330(7) 0.0407(4) Uani d 1
O O5 1.3728(2) 0.35951(15) 1.07036(8) 0.0538(4) Uani d 1
N N1 0.52846(17) 0.57554(12) 0.67890(7) 0.0168(3) Uani d 1
N N2 0.80071(17) 0.51231(12) 0.73839(7) 0.0174(3) Uani d 1
H H2N 0.801(2) 0.5824(12) 0.7648(8) 0.021 Uiso d 1
N N3 1.3235(2) 0.45902(16) 1.03874(8) 0.0300(4) Uani d 1
C C1 0.6860(2) 0.51602(14) 0.67325(8) 0.0167(3) Uani d 1
C C2 0.4669(2) 0.61682(14) 0.74939(8) 0.0181(3) Uani d 1
H H2A 0.5141 0.5555 0.7879 0.022 Uiso calc 1
H H2B 0.3330 0.6135 0.7461 0.022 Uiso calc 1
C C3 0.5291(2) 0.75230(15) 0.77061(10) 0.0232(4) Uani d 1
H H3A 0.4853 0.8146 0.7320 0.028 Uiso calc 1
H H3B 0.4800 0.7783 0.8166 0.028 Uiso calc 1
C C4 0.4055(2) 0.60787(16) 0.61391(8) 0.0211(3) Uani d 1
H H4A 0.4779 0.6236 0.5723 0.025 Uiso calc 1
H H4B 0.3402 0.6889 0.6232 0.025 Uiso calc 1
C C5 0.2690(2) 0.50167(17) 0.59362(9) 0.0224(3) Uani d 1
H H5A 0.1876 0.5288 0.5506 0.027 Uiso calc 1
H H5B 0.3329 0.4220 0.5807 0.027 Uiso calc 1
C C6 0.89516(19) 0.40521(14) 0.76552(8) 0.0163(3) Uani d 1
C C7 1.0107(2) 0.42635(14) 0.83615(8) 0.0172(3) Uani d 1
C C8 1.0674(2) 0.54755(15) 0.86196(9) 0.0205(3) Uani d 1
H H8 1.0348 0.6228 0.8340 0.025 Uiso calc 1
C C9 1.1712(2) 0.55922(16) 0.92821(9) 0.0229(4) Uani d 1
H H9 1.2105 0.6417 0.9463 0.027 Uiso calc 1
C C10 1.2160(2) 0.44763(17) 0.96720(9) 0.0225(4) Uani d 1
C C11 1.1652(2) 0.32570(16) 0.94236(9) 0.0249(4) Uani d 1
H H11 1.2000 0.2507 0.9702 0.030 Uiso calc 1
C C12 1.0628(2) 0.31546(15) 0.87614(9) 0.0222(3) Uani d 1
H H12 1.0275 0.2325 0.8576 0.027 Uiso calc 1

loop_
_atom_site_aniso_label
_atom_site_aniso_U_11
_atom_site_aniso_U_22
_atom_site_aniso_U_33
_atom_site_aniso_U_12
_atom_site_aniso_U_13
_atom_site_aniso_U_23
S1 0.0180(2) 0.0320(2) 0.0167(2) 0.00001(16) 0.00252(15) -0.00347(16)
O1 0.0161(6) 0.0216(6) 0.0562(9) -0.0018(5) 0.0031(6) -0.0148(6)
O2 0.0150(6) 0.0302(6) 0.0202(6) -0.0025(5) 0.0007(5) 0.0039(5)
O3 0.0206(6) 0.0177(6) 0.0274(6) 0.0012(4) -0.0010(5) -0.0045(5)
O4 0.0425(8) 0.0469(8) 0.0303(7) -0.0041(7) -0.0090(6) -0.0105(6)
O5 0.0680(11) 0.0522(9) 0.0356(8) -0.0006(8) -0.0231(8) 0.0156(7)
N1 0.0158(6) 0.0181(6) 0.0166(6) 0.0005(5) 0.0015(5) 0.0018(5)
N2 0.0171(7) 0.0172(6) 0.0177(6) 0.0020(5) 0.0000(5) -0.0032(5)
N3 0.0241(8) 0.0442(10) 0.0212(7) -0.0019(7) -0.0010(6) 0.0024(7)
C1 0.0150(7) 0.0157(7) 0.0190(8) -0.0025(6) 0.0003(6) 0.0011(6)
C2 0.0167(8) 0.0183(7) 0.0198(7) 0.0008(6) 0.0035(6) -0.0007(6)
C3 0.0162(8) 0.0208(8) 0.0324(9) 0.0023(6) 0.0009(7) -0.0043(7)
C4 0.0178(8) 0.0258(8) 0.0191(8) 0.0014(6) -0.0007(6) 0.0069(7)
C5 0.0169(8) 0.0334(9) 0.0167(8) -0.0003(7) 0.0010(6) 0.0013(7)
C6 0.0125(7) 0.0175(7) 0.0193(7) -0.0003(6) 0.0041(6) -0.0001(6)
C7 0.0136(7) 0.0198(8) 0.0187(8) 0.0012(6) 0.0038(6) 0.0008(6)
C8 0.0188(8) 0.0194(8) 0.0228(8) -0.0006(6) 0.0003(6) 0.0034(6)
C9 0.0215(8) 0.0223(8) 0.0243(8) -0.0039(6) -0.0001(7) -0.0029(7)
C10 0.0174(8) 0.0329(9) 0.0169(8) 0.0008(7) -0.0005(6) 0.0005(7)
C11 0.0257(9) 0.0238(8) 0.0248(8) 0.0049(7) 0.0004(7) 0.0077(7)
C12 0.0224(8) 0.0185(8) 0.0254(8) 0.0027(6) 0.0008(7) -0.0001(6)

loop_
_atom_type_symbol
_atom_type_description
_atom_type_scat_dispersion_real
_atom_type_scat_dispersion_imag
_atom_type_scat_source
C C 0.0033 0.0016 'International Tables Vol C Tables 4.2.6.8 and 6.1.1.4'
H H 0.0000 0.0000 'International Tables Vol C Tables 4.2.6.8 and 6.1.1.4'
N N 0.0061 0.0033 'International Tables Vol C Tables 4.2.6.8 and 6.1.1.4'
O O 0.0106 0.0060 'International Tables Vol C Tables 4.2.6.8 and 6.1.1.4'
S S 0.1246 0.1234 'International Tables Vol C Tables 4.2.6.8 and 6.1.1.4'

loop_
_geom_angle_atom_site_label_1
_geom_angle_atom_site_label_2
_geom_angle_atom_site_label_3
_geom_angle
C3 O1 H1O 110.5(15)
C5 O2 H2O 108.2(16)
C1 N1 C4 121.38(13)
C1 N1 C2 123.19(13)
C4 N1 C2 115.41(12)
C6 N2 C1 125.31(13)
C6 N2 H2N 119.3(11)
C1 N2 H2N 115.1(11)
O5 N3 O4 123.33(16)
O5 N3 C10 118.05(15)
O4 N3 C10 118.63(15)
N1 C1 N2 114.23(13)
N1 C1 S1 123.83(12)
N2 C1 S1 121.89(11)
N1 C2 C3 112.40(13)
N1 C2 H2A 109.1
C3 C2 H2A 109.1
N1 C2 H2B 109.1
C3 C2 H2B 109.1
H2A C2 H2B 107.9
O1 C3 C2 108.01(12)
O1 C3 H3A 110.1
C2 C3 H3A 110.1
O1 C3 H3B 110.1
C2 C3 H3B 110.1
H3A C3 H3B 108.4
N1 C4 C5 112.61(13)
N1 C4 H4A 109.1
C5 C4 H4A 109.1
N1 C4 H4B 109.1
C5 C4 H4B 109.1
H4A C4 H4B 107.8
O2 C5 C4 110.21(13)
O2 C5 H5A 109.6
C4 C5 H5A 109.6
O2 C5 H5B 109.6
C4 C5 H5B 109.6
H5A C5 H5B 108.1
O3 C6 N2 123.57(14)
O3 C6 C7 121.17(13)
N2 C6 C7 115.20(13)
C8 C7 C12 119.91(14)
C8 C7 C6 123.75(14)
C12 C7 C6 116.34(14)
C9 C8 C7 120.31(15)
C9 C8 H8 119.8
C7 C8 H8 119.8
C10 C9 C8 118.14(15)
C10 C9 H9 120.9
C8 C9 H9 120.9
C11 C10 C9 122.97(15)
C11 C10 N3 118.37(15)
C9 C10 N3 118.66(15)
C12 C11 C10 118.26(15)
C12 C11 H11 120.9
C10 C11 H11 120.9
C11 C12 C7 120.37(15)
C11 C12 H12 119.8
C7 C12 H12 119.8

loop_
_geom_bond_atom_site_label_1
_geom_bond_atom_site_label_2
_geom_bond_distance
S1 C1 1.6777(16)
O1 C3 1.4218(19)
O1 H1O 0.843(10)
O2 C5 1.4331(19)
O2 H2O 0.844(10)
O3 C6 1.2156(18)
O4 N3 1.221(2)
O5 N3 1.220(2)
N1 C1 1.334(2)
N1 C4 1.4723(19)
N1 C2 1.4796(19)
N2 C6 1.3771(19)
N2 C1 1.4038(19)
N2 H2N 0.871(9)
N3 C10 1.479(2)
C2 C3 1.512(2)
C2 H2A 0.9900
C2 H2B 0.9900
C3 H3A 0.9900
C3 H3B 0.9900
C4 C5 1.515(2)
C4 H4A 0.9900
C4 H4B 0.9900
C5 H5A 0.9900
C5 H5B 0.9900
C6 C7 1.504(2)
C7 C8 1.389(2)
C7 C12 1.396(2)
C8 C9 1.385(2)
C8 H8 0.9500
C9 C10 1.381(2)
C9 H9 0.9500
C10 C11 1.379(2)
C11 C12 1.378(2)
C11 H11 0.9500
C12 H12 0.9500

loop_
_geom_hbond_atom_site_label_D
_geom_hbond_atom_site_label_H
_geom_hbond_atom_site_label_A
_geom_hbond_site_symmetry_A
_geom_hbond_distance_DH
_geom_hbond_distance_HA
_geom_hbond_distance_DA
_geom_hbond_angle_DHA
N2 H2N O1 . 0.872(13) 1.880(13) 2.6749(17) 150.8(14)
O1 H1O O2 2_656 0.841(16) 1.867(16) 2.7075(17) 176(2)
O2 H2O S1 1_455 0.844(14) 2.331(14) 3.1724(12) 175.4(16)
C2 H2B O3 2_656 0.99 2.53 3.2305(18) 127
C5 H5A S1 3_666 0.99 2.77 3.4915(17) 130
C8 H8 O3 2_756 0.95 2.36 3.2147(19) 150
N3 O4 Cg1 3_767 1.221(2) 3.6315(15) 3.6927(16) 83.25(10)

loop_
_geom_torsion_atom_site_label_1
_geom_torsion_atom_site_label_2
_geom_torsion_atom_site_label_3
_geom_torsion_atom_site_label_4
_geom_torsion
C4 N1 C1 N2 169.47(13)
C2 N1 C1 N2 -8.8(2)
C4 N1 C1 S1 -8.0(2)
C2 N1 C1 S1 173.80(11)
C6 N2 C1 N1 134.76(15)
C6 N2 C1 S1 -47.8(2)
C1 N1 C2 C3 89.24(17)
C4 N1 C2 C3 -89.11(16)
N1 C2 C3 O1 -62.76(17)
C1 N1 C4 C5 91.30(17)
C2 N1 C4 C5 -90.33(16)
N1 C4 C5 O2 57.76(17)
C1 N2 C6 O3 -3.6(2)
C1 N2 C6 C7 179.39(13)
O3 C6 C7 C8 163.29(15)
N2 C6 C7 C8 -19.7(2)
O3 C6 C7 C12 -16.0(2)
N2 C6 C7 C12 161.02(14)
C12 C7 C8 C9 -1.8(2)
C6 C7 C8 C9 178.89(14)
C7 C8 C9 C10 0.1(2)
C8 C9 C10 C11 1.4(3)
C8 C9 C10 N3 -178.75(15)
O5 N3 C10 C11 4.8(2)
O4 N3 C10 C11 -174.96(16)
O5 N3 C10 C9 -175.05(17)
O4 N3 C10 C9 5.2(2)
C9 C10 C11 C12 -1.1(3)
N3 C10 C11 C12 179.10(15)
C10 C11 C12 C7 -0.8(2)
C8 C7 C12 C11 2.2(2)
C6 C7 C12 C11 -178.47(14)

_cod_database_fobs_code 2243246
